data_1542394
loop_
_publ_author_name
'Izquierdo, Cristina'
'Esteban, Francisco'
'Ruano, Jos\'e Luis Garc\'ia'
'Fraile, Alberto'
'Alem\'an, Jos\'e'

_publ_section_title
;
 Asymmetric Synthesis of 1,2-Diamines bearing Tetrasubstituted Centers
 from Nonstabilized Azomethine Ylides and N-Sulfinylketimines under
 Br\/onsted Acid Catalysis.
;
_journal_issue 1
_journal_name_full 'Organic letters'
_journal_page_first 92
_journal_page_last 95
_journal_paper_doi 10.1021/acs.orglett.5b03251
_journal_volume 18
_journal_year 2016
_chemical_absolute_configuration ad
_chemical_formula_sum 'C22 H27 N3 O S'
_chemical_formula_weight 381.53
_chemical_name_common CI-759.F1
_space_group_crystal_system orthorhombic
_space_group_IT_number 19
_space_group_name_Hall 'P 2ac 2ab'
_space_group_name_H-M_alt 'P 21 21 21'
_symmetry_space_group_name_Hall 'P 2ac 2ab'
_symmetry_space_group_name_H-M 'P 21 21 21'
_atom_sites_solution_hydrogens geom
_atom_sites_solution_primary direct
_atom_sites_solution_secondary difmap
_cell_angle_alpha 90
_cell_angle_beta 90
_cell_angle_gamma 90
_cell_formula_units_Z 8
_cell_length_a 6.2177(3)
_cell_length_b 16.6885(7)
_cell_length_c 41.8862(15)
_cell_measurement_reflns_used 9906
_cell_measurement_temperature 296.(2)
_cell_measurement_theta_max 21.2474
_cell_measurement_theta_min 2.2961
_cell_volume 4346.3(3)
_computing_cell_refinement 'SAINT V7.68A (Bruker AXS, 2009)'
_computing_data_collection 'Bruker Instrument Service v2010.9.0.0'
_computing_data_reduction 'SAINT V7.68A (Bruker AXS, 2009)'
_computing_structure_refinement 'SHELXL-97 (Sheldrick, 2008)'
_computing_structure_solution 'SHELXS-97 (Sheldrick, 2008)'
_diffrn_ambient_temperature 296.(2)
_diffrn_detector_area_resol_mean 8.3333
_diffrn_measured_fraction_theta_full 0.999
_diffrn_measured_fraction_theta_max 0.999
_diffrn_measurement_device_type 'Bruker Kappa Apex II'
_diffrn_radiation_wavelength 0.71073
_diffrn_reflns_av_R_equivalents 0.0552
_diffrn_reflns_av_sigmaI/netI 0.0364
_diffrn_reflns_limit_h_max 7
_diffrn_reflns_limit_h_min -7
_diffrn_reflns_limit_k_max 20
_diffrn_reflns_limit_k_min -19
_diffrn_reflns_limit_l_max 50
_diffrn_reflns_limit_l_min -50
_diffrn_reflns_number 69526
_diffrn_reflns_theta_full 25.35
_diffrn_reflns_theta_max 25.35
_diffrn_reflns_theta_min 1.31
_exptl_absorpt_coefficient_mu 0.164
_exptl_absorpt_correction_T_max 0.99
_exptl_absorpt_correction_T_min 0.91
_exptl_absorpt_correction_type multi-scan
_exptl_absorpt_process_details sadabs
_exptl_crystal_colour 'clear colourless'
_exptl_crystal_density_diffrn 1.166
_exptl_crystal_density_method 'not measured'
_exptl_crystal_description needle
_exptl_crystal_F_000 1632
_exptl_crystal_size_max 0.400
_exptl_crystal_size_mid 0.100
_exptl_crystal_size_min 0.050
_refine_diff_density_max 0.220
_refine_diff_density_min -0.262
_refine_ls_abs_structure_details 'Flack H D (1983), Acta Cryst. A39, 876-881'
_refine_ls_abs_structure_Flack -0.04(7)
_refine_ls_extinction_method none
_refine_ls_goodness_of_fit_ref 1.068
_refine_ls_hydrogen_treatment refxyz
_refine_ls_matrix_type full
_refine_ls_number_parameters 495
_refine_ls_number_reflns 7961
_refine_ls_number_restraints 0
_refine_ls_restrained_S_all 1.068
_refine_ls_R_factor_all 0.0730
_refine_ls_R_factor_gt 0.0453
_refine_ls_shift/su_max 0.000
_refine_ls_shift/su_mean 0.000
_refine_ls_structure_factor_coef Fsqd
_refine_ls_weighting_details 'calc w=1/[\s^2^(Fo^2^)+(0.0851P)^2^+0.0000P] where P=(Fo^2^+2Fc^2^)/3'
_refine_ls_weighting_scheme calc
_refine_ls_wR_factor_gt 0.1148
_refine_ls_wR_factor_ref 0.1379
_reflns_number_gt 6008
_reflns_number_total 7961
_reflns_threshold_expression >2sigma(I)
_cod_data_source_file ol5b03251_si_003.cif
_cod_data_source_block I
_cod_database_code 1542394

loop_
_space_group_symop_operation_xyz
'x, y, z'
'-x+1/2, -y, z+1/2'
'-x, y+1/2, -z+1/2'
'x+1/2, -y+1/2, -z'

loop_
_atom_site_type_symbol
_atom_site_label
_atom_site_fract_x
_atom_site_fract_y
_atom_site_fract_z
_atom_site_U_iso_or_equiv
_atom_site_adp_type
_atom_site_calc_flag
_atom_site_refinement_flags
_atom_site_occupancy
C C1 0.1031(5) 0.73406(19) 0.32422(6) 0.0590(8) Uani d . 1
H H1A 0.254 0.7475 0.3266 0.071 Uiso calc R 1
H H1B 0.0845 0.6769 0.3274 0.071 Uiso calc R 1
C C2 0.0101(6) 0.84587(17) 0.29594(6) 0.0549(7) Uani d . 1
H H2A -0.0991 0.8674 0.2818 0.066 Uiso calc R 1
H H2B 0.1475 0.8699 0.2906 0.066 Uiso calc R 1
C C3 -0.0371(5) 0.78248(16) 0.34741(6) 0.0468(7) Uani d . 1
C C4 -0.2579(5) 0.74246(18) 0.35006(7) 0.0615(8) Uani d . 1
H H4A -0.3481 0.7734 0.364 0.092 Uiso calc R 1
H H4B -0.2414 0.6894 0.3585 0.092 Uiso calc R 1
H H4C -0.3228 0.7396 0.3293 0.092 Uiso calc R 1
C C5 0.0746(4) 0.79312(16) 0.37944(6) 0.0446(6) Uani d . 1
C C6 0.0057(6) 0.75554(19) 0.40711(6) 0.0625(8) Uani d . 1
H H6 -0.1202 0.7255 0.4068 0.075 Uiso calc R 1
C C7 0.1210(6) 0.7620(2) 0.43520(7) 0.0702(9) Uani d . 1
H H7 0.0726 0.7361 0.4535 0.084 Uiso calc R 1
C C8 0.3060(5) 0.80637(19) 0.43628(6) 0.0568(8) Uani d . 1
C C9 0.3746(5) 0.84650(19) 0.40907(6) 0.0587(8) Uani d . 1
H H9 0.498 0.878 0.4097 0.07 Uiso calc R 1
C C10 0.2606(5) 0.83970(18) 0.38135(6) 0.0526(7) Uani d . 1
H H10 0.308 0.8668 0.3633 0.063 Uiso calc R 1
C C11 0.4283(7) 0.8123(2) 0.46552(7) 0.0760(10) Uani d . 1
C C12 0.1515(6) 0.7326(2) 0.26650(7) 0.0773(10) Uani d . 1
H H12A 0.1731 0.6752 0.268 0.093 Uiso calc R 1
H H12B 0.2913 0.7582 0.2675 0.093 Uiso calc R 1
C C13 0.0462(7) 0.7524(2) 0.23486(7) 0.0671(9) Uani d . 1
C C14 0.1557(9) 0.7947(3) 0.21172(11) 0.1044(14) Uani d . 1
H H14 0.2942 0.8131 0.2158 0.125 Uiso calc R 1
C C15 0.0603(19) 0.8099(4) 0.18243(14) 0.157(3) Uani d . 1
H H15 0.1323 0.84 0.1671 0.188 Uiso calc R 1
C C16 -0.137(2) 0.7809(6) 0.17635(18) 0.171(5) Uani d . 1
H H16 -0.1966 0.7881 0.1562 0.205 Uiso calc R 1
C C17 -0.2489(11) 0.7417(3) 0.19883(15) 0.127(2) Uani d . 1
H H17 -0.3882 0.7245 0.1946 0.153 Uiso calc R 1
C C18 -0.1566(8) 0.7271(2) 0.22836(9) 0.0848(11) Uani d . 1
H H18 -0.2343 0.6996 0.2439 0.102 Uiso calc R 1
C C19 -0.1400(6) 1.02017(17) 0.33311(7) 0.0603(8) Uani d . 1
C C20 -0.0420(10) 1.0323(2) 0.30048(10) 0.121(2) Uani d . 1
H H20A -0.0107 1.0881 0.2974 0.181 Uiso calc R 1
H H20B -0.1416 1.0147 0.2844 0.181 Uiso calc R 1
H H20C 0.0884 1.0018 0.2989 0.181 Uiso calc R 1
C C21 -0.3286(8) 1.0767(2) 0.33770(11) 0.1017(13) Uani d . 1
H H21A -0.2787 1.1311 0.3368 0.153 Uiso calc R 1
H H21B -0.3939 1.0669 0.3581 0.153 Uiso calc R 1
H H21C -0.4325 1.0679 0.3211 0.153 Uiso calc R 1
C C22 0.0224(8) 1.0328(2) 0.35963(11) 0.1049(15) Uani d . 1
H H22A 0.1463 0.9998 0.3558 0.157 Uiso calc R 1
H H22B -0.0412 1.0184 0.3797 0.157 Uiso calc R 1
H H22C 0.065 1.088 0.3601 0.157 Uiso calc R 1
C C23 0.4465(5) 0.56388(19) 0.41655(6) 0.0573(8) Uani d . 1
H H23A 0.2965 0.551 0.4203 0.069 Uiso calc R 1
H H23B 0.4664 0.6212 0.4189 0.069 Uiso calc R 1
C C24 0.5307(5) 0.45007(18) 0.38880(6) 0.0551(7) Uani d . 1
H H24A 0.63 0.4274 0.3734 0.066 Uiso calc R 1
H H24B 0.3911 0.425 0.3861 0.066 Uiso calc R 1
C C25 0.5925(5) 0.51777(16) 0.43952(7) 0.0505(7) Uani d . 1
C C26 0.8062(5) 0.56153(19) 0.44251(8) 0.0627(8) Uani d . 1
H H26A 0.9048 0.5294 0.4547 0.094 Uiso calc R 1
H H26B 0.7842 0.6119 0.4531 0.094 Uiso calc R 1
H H26C 0.8646 0.5709 0.4216 0.094 Uiso calc R 1
C C27 0.4794(5) 0.50275(17) 0.47133(6) 0.0506(7) Uani d . 1
C C28 0.5456(7) 0.5375(2) 0.49974(8) 0.0807(11) Uani d . 1
H H28 0.6684 0.5693 0.5001 0.097 Uiso calc R 1
C C29 0.4294(8) 0.5250(3) 0.52759(8) 0.0907(13) Uani d . 1
H H29 0.4753 0.5485 0.5465 0.109 Uiso calc R 1
C C30 0.2486(7) 0.47877(19) 0.52747(7) 0.0670(9) Uani d . 1
C C31 0.1822(6) 0.44217(19) 0.49952(7) 0.0609(8) Uani d . 1
H H31 0.0608 0.4096 0.4993 0.073 Uiso calc R 1
C C32 0.2981(5) 0.45463(19) 0.47211(7) 0.0556(8) Uani d . 1
H H32 0.2533 0.4299 0.4534 0.067 Uiso calc R 1
C C33 0.1208(8) 0.4670(2) 0.55607(9) 0.0885(12) Uani d . 1
C C34 0.3610(6) 0.5603(2) 0.36051(7) 0.0662(9) Uani d . 1
H H34A 0.3509 0.6183 0.3602 0.079 Uiso calc R 1
H H34B 0.2206 0.5395 0.3662 0.079 Uiso calc R 1
C C35 0.4175(6) 0.53140(18) 0.32754(7) 0.0593(8) Uani d . 1
C C36 0.6161(7) 0.5452(2) 0.31406(9) 0.0858(11) Uani d . 1
H H36 0.7219 0.5714 0.3258 0.103 Uiso calc R 1
C C37 0.6592(9) 0.5206(3) 0.28339(10) 0.1027(14) Uani d . 1
H H37 0.7933 0.5314 0.2745 0.123 Uiso calc R 1
C C38 0.5100(11) 0.4808(3) 0.26568(10) 0.1026(15) Uani d . 1
H H38 0.5393 0.4651 0.2448 0.123 Uiso calc R 1
C C39 0.3172(11) 0.4647(3) 0.27938(12) 0.1193(18) Uani d . 1
H H39 0.2147 0.4358 0.2681 0.143 Uiso calc R 1
C C40 0.2711(8) 0.4906(3) 0.30976(10) 0.0984(13) Uani d . 1
H H40 0.1362 0.4799 0.3184 0.118 Uiso calc R 1
C C41 0.7345(6) 0.28234(17) 0.42760(7) 0.0621(8) Uani d . 1
C C42 0.6059(9) 0.2627(2) 0.39792(9) 0.0994(14) Uani d . 1
H H42A 0.6877 0.2769 0.3793 0.149 Uiso calc R 1
H H42B 0.4737 0.2925 0.3981 0.149 Uiso calc R 1
H H42C 0.5746 0.2064 0.3975 0.149 Uiso calc R 1
C C43 0.9357(7) 0.2318(3) 0.42998(15) 0.131(2) Uani d . 1
H H43A 1.0162 0.2474 0.4485 0.196 Uiso calc R 1
H H43B 1.022 0.2396 0.4112 0.196 Uiso calc R 1
H H43C 0.8965 0.1763 0.4317 0.196 Uiso calc R 1
C C44 0.5979(9) 0.2725(2) 0.45731(10) 0.1029(14) Uani d . 1
H H44A 0.5435 0.2187 0.4583 0.154 Uiso calc R 1
H H44B 0.4798 0.3095 0.4566 0.154 Uiso calc R 1
H H44C 0.6839 0.283 0.4759 0.154 Uiso calc R 1
N N1 -0.0458(4) 0.86113(13) 0.32968(5) 0.0432(5) Uani d . 1
N N2 0.0205(4) 0.75934(15) 0.29333(5) 0.0557(6) Uani d . 1
N N3 0.5272(7) 0.8177(2) 0.48823(7) 0.1080(13) Uani d . 1
N N4 0.6108(3) 0.43912(13) 0.42154(5) 0.0458(5) Uani d . 1
N N5 0.5154(4) 0.53679(14) 0.38502(5) 0.0525(6) Uani d . 1
N N6 0.0179(9) 0.4572(2) 0.57784(8) 0.1217(15) Uani d . 1
O O1 -0.4255(3) 0.91191(13) 0.31362(6) 0.0697(6) Uani d . 1
O O2 0.9800(4) 0.39337(14) 0.40009(6) 0.0796(7) Uani d . 1
S S1 -0.25663(12) 0.91968(4) 0.338387(16) 0.04941(19) Uani d . 1
S S2 0.83491(12) 0.38667(5) 0.427774(19) 0.0563(2) Uani d . 1

loop_
_atom_site_aniso_label
_atom_site_aniso_U_11
_atom_site_aniso_U_22
_atom_site_aniso_U_33
_atom_site_aniso_U_12
_atom_site_aniso_U_13
_atom_site_aniso_U_23
C1 0.063(2) 0.0579(19) 0.0557(17) 0.0204(16) -0.0075(15) -0.0036(14)
C2 0.0632(18) 0.0596(19) 0.0417(14) 0.0056(16) 0.0065(14) 0.0022(13)
C3 0.0492(16) 0.0406(15) 0.0506(15) 0.0025(13) -0.0003(13) 0.0084(12)
C4 0.0567(18) 0.0520(18) 0.0758(19) -0.0093(16) -0.0085(17) 0.0086(15)
C5 0.0451(15) 0.0449(15) 0.0438(14) 0.0065(13) 0.0033(13) 0.0073(12)
C6 0.071(2) 0.064(2) 0.0534(17) -0.0151(17) 0.0018(16) 0.0150(14)
C7 0.091(3) 0.075(2) 0.0453(17) -0.006(2) 0.0057(17) 0.0209(15)
C8 0.065(2) 0.0655(19) 0.0399(15) 0.0138(16) -0.0021(14) -0.0011(13)
C9 0.0557(19) 0.072(2) 0.0488(16) -0.0025(16) -0.0012(14) 0.0028(14)
C10 0.0502(17) 0.0648(18) 0.0428(14) -0.0021(16) 0.0015(14) 0.0104(12)
C11 0.098(3) 0.088(2) 0.0417(17) 0.013(2) -0.0057(19) 0.0011(16)
C12 0.076(2) 0.094(3) 0.0617(19) 0.030(2) -0.0029(18) -0.0210(18)
C13 0.082(3) 0.068(2) 0.0511(17) 0.019(2) 0.0066(18) -0.0155(16)
C14 0.124(4) 0.092(3) 0.098(3) 0.017(3) 0.037(3) -0.015(2)
C15 0.287(11) 0.124(5) 0.060(3) 0.071(7) 0.059(5) 0.016(3)
C16 0.257(12) 0.173(8) 0.083(4) 0.105(8) -0.040(6) -0.048(4)
C17 0.133(5) 0.126(5) 0.123(4) 0.063(4) -0.052(4) -0.057(4)
C18 0.095(3) 0.078(3) 0.082(2) 0.024(2) -0.011(2) -0.018(2)
C19 0.080(2) 0.0413(17) 0.0595(18) 0.0021(16) 0.0017(17) 0.0028(13)
C20 0.204(6) 0.061(2) 0.097(3) -0.038(3) 0.055(4) 0.008(2)
C21 0.119(3) 0.051(2) 0.134(3) 0.018(2) -0.003(3) 0.004(2)
C22 0.110(4) 0.069(3) 0.136(4) -0.009(2) -0.035(3) -0.009(2)
C23 0.0592(19) 0.0566(18) 0.0561(17) 0.0090(15) -0.0051(15) 0.0058(13)
C24 0.0553(18) 0.0573(19) 0.0527(16) -0.0018(15) -0.0084(14) 0.0031(13)
C25 0.0483(16) 0.0438(17) 0.0594(17) 0.0027(13) -0.0078(14) -0.0013(13)
C26 0.0591(19) 0.0514(18) 0.077(2) -0.0090(14) -0.0055(16) 0.0004(15)
C27 0.0530(18) 0.0487(16) 0.0502(16) 0.0046(14) -0.0093(14) 0.0000(13)
C28 0.095(3) 0.083(2) 0.063(2) -0.028(2) -0.006(2) -0.0144(18)
C29 0.128(4) 0.091(3) 0.053(2) -0.016(3) -0.006(2) -0.0203(18)
C30 0.092(3) 0.059(2) 0.0502(17) 0.006(2) 0.0069(19) 0.0015(14)
C31 0.063(2) 0.064(2) 0.0551(17) -0.0003(16) 0.0002(16) 0.0040(14)
C32 0.0548(19) 0.0641(19) 0.0479(16) -0.0027(16) -0.0064(14) -0.0057(13)
C33 0.135(4) 0.074(2) 0.056(2) 0.012(3) 0.016(2) -0.0020(18)
C34 0.064(2) 0.073(2) 0.0607(18) 0.0096(18) -0.0094(16) 0.0126(16)
C35 0.071(2) 0.0533(19) 0.0538(17) -0.0065(17) -0.0200(16) 0.0126(14)
C36 0.087(3) 0.093(3) 0.078(2) -0.021(2) -0.004(2) -0.018(2)
C37 0.119(4) 0.112(4) 0.078(3) -0.009(3) 0.013(3) -0.012(2)
C38 0.149(5) 0.097(3) 0.062(2) 0.018(3) -0.022(3) -0.011(2)
C39 0.142(5) 0.136(4) 0.080(3) -0.031(4) -0.036(3) -0.021(3)
C40 0.100(3) 0.117(3) 0.078(3) -0.031(3) -0.016(2) 0.006(2)
C41 0.066(2) 0.0455(17) 0.0753(19) 0.0009(16) -0.0007(19) 0.0057(15)
C42 0.143(4) 0.060(2) 0.095(3) -0.031(3) -0.010(3) -0.0063(19)
C43 0.090(3) 0.059(3) 0.243(6) 0.021(2) -0.001(4) 0.018(3)
C44 0.140(4) 0.064(2) 0.105(3) -0.003(3) 0.030(3) 0.017(2)
N1 0.0463(13) 0.0432(12) 0.0401(11) 0.0041(11) 0.0035(10) 0.0045(9)
N2 0.0625(15) 0.0584(16) 0.0462(12) 0.0184(13) -0.0062(12) -0.0060(11)
N3 0.129(3) 0.143(3) 0.0522(17) 0.002(3) -0.019(2) 0.0063(19)
N4 0.0424(13) 0.0444(13) 0.0506(13) 0.0024(10) -0.0085(10) 0.0009(10)
N5 0.0532(14) 0.0523(14) 0.0521(13) 0.0076(12) -0.0060(12) 0.0080(11)
N6 0.185(4) 0.110(3) 0.071(2) 0.013(3) 0.040(3) -0.0034(19)
O1 0.0547(12) 0.0656(14) 0.0888(15) 0.0068(12) -0.0199(12) 0.0093(11)
O2 0.0531(13) 0.0698(15) 0.1158(18) -0.0013(12) 0.0234(13) 0.0031(13)
S1 0.0496(4) 0.0467(4) 0.0520(4) 0.0069(4) 0.0066(3) 0.0073(3)
S2 0.0473(4) 0.0472(4) 0.0744(5) 0.0017(3) -0.0104(4) 0.0002(4)

loop_
_atom_type_symbol
_atom_type_description
_atom_type_scat_dispersion_real
_atom_type_scat_dispersion_imag
_atom_type_scat_source
C C 0.0033 0.0016 'International Tables Vol C Tables 4.2.6.8 and 6.1.1.4'
H H 0.0000 0.0000 'International Tables Vol C Tables 4.2.6.8 and 6.1.1.4'
N N 0.0061 0.0033 'International Tables Vol C Tables 4.2.6.8 and 6.1.1.4'
O O 0.0106 0.0060 'International Tables Vol C Tables 4.2.6.8 and 6.1.1.4'
S S 0.1246 0.1234 'International Tables Vol C Tables 4.2.6.8 and 6.1.1.4'

loop_
_geom_angle_atom_site_label_1
_geom_angle_atom_site_label_2
_geom_angle_atom_site_label_3
_geom_angle
N2 C1 C3 102.1(2)
N2 C2 N1 104.7(2)
N1 C3 C5 110.4(2)
N1 C3 C4 112.5(2)
C5 C3 C4 113.4(2)
N1 C3 C1 99.6(2)
C5 C3 C1 111.1(2)
C4 C3 C1 109.0(2)
C6 C5 C10 117.4(3)
C6 C5 C3 122.9(3)
C10 C5 C3 119.6(2)
C7 C6 C5 121.1(3)
C8 C7 C6 120.4(3)
C7 C8 C9 119.5(3)
C7 C8 C11 120.5(3)
C9 C8 C11 120.0(3)
C10 C9 C8 119.9(3)
C9 C10 C5 121.7(2)
N3 C11 C8 178.8(4)
N2 C12 C13 111.5(3)
C18 C13 C14 118.5(4)
C18 C13 C12 120.6(4)
C14 C13 C12 120.9(4)
C13 C14 C15 120.3(6)
C16 C15 C14 119.5(7)
C17 C16 C15 121.2(7)
C16 C17 C18 119.8(7)
C13 C18 C17 120.6(5)
C20 C19 C22 112.1(4)
C20 C19 C21 110.1(3)
C22 C19 C21 109.6(3)
C20 C19 S1 113.0(2)
C22 C19 S1 107.5(2)
C21 C19 S1 104.3(3)
N5 C23 C25 103.8(2)
N5 C24 N4 104.3(2)
N4 C25 C26 113.0(2)
N4 C25 C27 109.0(2)
C26 C25 C27 114.2(2)
N4 C25 C23 99.6(2)
C26 C25 C23 109.2(2)
C27 C25 C23 111.0(2)
C32 C27 C28 117.6(3)
C32 C27 C25 119.4(2)
C28 C27 C25 122.9(3)
C27 C28 C29 120.3(4)
C30 C29 C28 120.7(3)
C29 C30 C31 119.9(3)
C29 C30 C33 121.7(3)
C31 C30 C33 118.4(4)
C32 C31 C30 119.0(3)
C31 C32 C27 122.4(3)
N6 C33 C30 178.4(5)
N5 C34 C35 113.9(3)
C40 C35 C36 117.4(3)
C40 C35 C34 120.5(4)
C36 C35 C34 122.2(3)
C37 C36 C35 120.5(4)
C38 C37 C36 121.4(5)
C39 C38 C37 118.0(4)
C38 C39 C40 121.0(5)
C35 C40 C39 121.7(5)
C43 C41 C42 111.8(4)
C43 C41 C44 110.4(3)
C42 C41 C44 110.8(3)
C43 C41 S2 104.2(3)
C42 C41 S2 112.6(2)
C44 C41 S2 106.7(2)
C2 N1 C3 108.2(2)
C2 N1 S1 119.53(18)
C3 N1 S1 115.37(16)
C2 N2 C1 103.7(2)
C2 N2 C12 112.9(3)
C1 N2 C12 113.6(2)
C24 N4 C25 109.3(2)
C24 N4 S2 119.65(19)
C25 N4 S2 116.06(17)
C24 N5 C34 112.7(2)
C24 N5 C23 103.2(2)
C34 N5 C23 111.1(2)
O1 S1 N1 110.56(12)
O1 S1 C19 105.95(14)
N1 S1 C19 101.37(14)
O2 S2 N4 110.41(13)
O2 S2 C41 105.96(14)
N4 S2 C41 102.22(13)

loop_
_geom_bond_atom_site_label_1
_geom_bond_atom_site_label_2
_geom_bond_distance
C1 N2 1.455(3)
C1 C3 1.535(4)
C2 N2 1.450(4)
C2 N1 1.478(3)
C3 N1 1.509(3)
C3 C5 1.522(4)
C3 C4 1.531(4)
C5 C6 1.386(4)
C5 C10 1.395(4)
C6 C7 1.382(4)
C7 C8 1.368(5)
C8 C9 1.389(4)
C8 C11 1.445(4)
C9 C10 1.365(4)
C11 N3 1.136(4)
C12 N2 1.458(4)
C12 C13 1.514(5)
C13 C18 1.357(6)
C13 C14 1.379(6)
C14 C15 1.386(9)
C15 C16 1.342(12)
C16 C17 1.342(11)
C17 C18 1.385(6)
C19 C20 1.510(5)
C19 C22 1.516(5)
C19 C21 1.518(5)
C19 S1 1.840(3)
C23 N5 1.460(4)
C23 C25 1.530(4)
C24 N5 1.459(4)
C24 N4 1.470(3)
C25 N4 1.518(4)
C25 C26 1.521(4)
C25 C27 1.527(4)
C27 C32 1.384(4)
C27 C28 1.386(4)
C28 C29 1.388(5)
C29 C30 1.363(5)
C30 C31 1.383(4)
C30 C33 1.451(5)
C31 C32 1.372(4)
C33 N6 1.126(5)
C34 N5 1.459(4)
C34 C35 1.505(4)
C35 C40 1.360(5)
C35 C36 1.377(5)
C36 C37 1.375(5)
C37 C38 1.361(7)
C38 C39 1.356(7)
C39 C40 1.374(7)
C41 C43 1.512(5)
C41 C42 1.514(5)
C41 C44 1.516(5)
C41 S2 1.850(3)
N1 S1 1.675(2)
N4 S2 1.666(2)
O1 S1 1.482(2)
O2 S2 1.474(2)
